data_2106296
loop_
_publ_author_name
'Drew, M.G.B.'
'Eve, D.J.'

_publ_section_title
;
 Cesium triaquabis(oxalato)titanate(III) dihydrate
;
_journal_name_full 'Acta Crystallographica B (24,1968-38,1982)'
_journal_page_first 2919
_journal_page_last 2921
_journal_volume 33
_journal_year 1977
_chemical_formula_sum 'C4 H10 Cs O13 Ti'
_chemical_name_systematic 'Cs (Ti (C2 O4)2 (H2 O)3) (H2 O)2'
_space_group_IT_number 11
_symmetry_space_group_name_Hall '-P 2yb'
_symmetry_space_group_name_H-M 'P 1 21/m 1'
_cell_angle_alpha 90
_cell_angle_beta 96.51
_cell_angle_gamma 90
_cell_formula_units_Z 2
_cell_length_a 6.543
_cell_length_b 11.49
_cell_length_c 8.015
_cell_volume 598.675
_citation_journal_id_ASTM ACBCAR
_cod_data_source_file Drew_ACBCAR_1977_612.cif
_cod_data_source_block C4H10Cs1O13Ti1
_cod_original_formula_sum 'C4 H10 Cs1 O13 Ti1'
_cod_database_code 2106296

loop_
_symmetry_equiv_pos_as_xyz
x,y,z
-x,y+1/2,-z
-x,-y,-z
x,-y-1/2,z

loop_
_atom_site_label
_atom_site_type_symbol
_atom_site_fract_x
_atom_site_fract_y
_atom_site_fract_z
_atom_site_occupancy
_atom_site_U_iso_or_equiv
C2 C+3 0.728 0.5317 0.5908 1 0.0
O5 O-2 0.7502 0.6409 0.5808 1 0.0
O7 O-2 0.7576 0.4603 0.4805 1 0.0
O4 O-2 0.6242 0.5754 0.8545 1 0.0
H2 H+1 0.014 0.699 0.878 1 0.0
O8 O-2 0.1266 0.5357 0.8422 1 0.0
O2 O-2 0.9588 0.75 0.8832 1 0.0
C1 C+3 0.6594 0.4914 0.7575 1 0.0
Cs1 Cs+1 0.0515 0.25 -0.2861 1 0.0
H5 H+1 0.24 0.525 0.9 1 0.0
O6 O-2 0.6446 0.3865 0.7882 1 0.0
O3 O-2 0.5295 0.75 0.0037 1 0.0
H3 H+1 0.462 0.683 0.056 1 0.0
H1 H+1 0.368 0.678 0.583 1 0.0
O1 O-2 0.3672 0.75 0.6296 1 0.0
H4 H+1 0.167 0.528 0.738 1 0.0
Ti1 Ti+3 0.6578 0.75 0.7711 1 0.0
